data_4341547
loop_
_publ_author_name
'Ovcharenko, Victor'
'Kuznetsova, Olga'
'Fursova, Elena'
'Romanenko, Galina'
'Polushkin, Alexey'
'Sagdeev, Renad'

_publ_section_title
;
 Redox-induced change in the ligand coordination mode.
;
_journal_issue 19
_journal_name_full 'Inorganic chemistry'
_journal_page_first 10033
_journal_page_last 10035
_journal_paper_doi 10.1021/ic501787m
_journal_volume 53
_journal_year 2014
_chemical_formula_sum 'C39 H46 Cr N9 O12'
_chemical_formula_weight 884.85
_chemical_name_systematic
; 
 ? 
;
_space_group_IT_number 2
_symmetry_cell_setting triclinic
_symmetry_space_group_name_Hall '-P 1'
_symmetry_space_group_name_H-M 'P -1'
_atom_sites_solution_hydrogens geom
_atom_sites_solution_primary direct
_atom_sites_solution_secondary difmap
_audit_creation_method SHELXL-97
_cell_angle_alpha 118.275(2)
_cell_angle_beta 98.456(3)
_cell_angle_gamma 94.134(3)
_cell_formula_units_Z 2
_cell_length_a 11.9095(9)
_cell_length_b 14.4593(5)
_cell_length_c 14.8616(5)
_cell_measurement_reflns_used 3249
_cell_measurement_temperature 120(2)
_cell_measurement_theta_max 21.67
_cell_measurement_theta_min 2.34
_cell_volume 2199.6(2)
_computing_cell_refinement 'Bruker SAINT'
_computing_data_collection 'Bruker APEX2'
_computing_data_reduction 'Bruker SAINT'
_computing_molecular_graphics 'Bruker SHELXTL'
_computing_publication_material 'Bruker SHELXTL'
_computing_structure_refinement 'SHELXL-97 (Sheldrick, 1997)'
_computing_structure_solution 'SHELXS-97 (Sheldrick, 1990)'
_diffrn_ambient_temperature 120(2)
_diffrn_measured_fraction_theta_full 0.963
_diffrn_measured_fraction_theta_max 0.963
_diffrn_measurement_device_type 'Bruker APEX-II CCD'
_diffrn_measurement_method '\f and \w scans'
_diffrn_radiation_monochromator graphite
_diffrn_radiation_source 'fine-focus sealed tube'
_diffrn_radiation_type MoK\a
_diffrn_radiation_wavelength 0.71073
_diffrn_reflns_av_R_equivalents 0.1036
_diffrn_reflns_av_sigmaI/netI 0.1808
_diffrn_reflns_limit_h_max 15
_diffrn_reflns_limit_h_min -15
_diffrn_reflns_limit_k_max 19
_diffrn_reflns_limit_k_min -19
_diffrn_reflns_limit_l_max 18
_diffrn_reflns_limit_l_min -19
_diffrn_reflns_number 33830
_diffrn_reflns_theta_full 28.33
_diffrn_reflns_theta_max 28.33
_diffrn_reflns_theta_min 1.59
_diffrn_standards_number 0
_exptl_absorpt_coefficient_mu 0.329
_exptl_absorpt_correction_T_max 1.0000
_exptl_absorpt_correction_T_min 0.8213
_exptl_absorpt_correction_type multi-scan
_exptl_absorpt_process_details sadabs
_exptl_crystal_colour dark_brown
_exptl_crystal_density_diffrn 1.336
_exptl_crystal_density_method 'not measured'
_exptl_crystal_description prizm
_exptl_crystal_F_000 926
_exptl_crystal_size_max 0.22
_exptl_crystal_size_mid 0.04
_exptl_crystal_size_min 0.04
_refine_diff_density_max 1.033
_refine_diff_density_min -0.602
_refine_diff_density_rms 0.077
_refine_ls_extinction_coef 0.0036(5)
_refine_ls_extinction_expression Fc^*^=kFc[1+0.001xFc^2^\l^3^/sin(2\q)]^-1/4^
_refine_ls_extinction_method SHELXL
_refine_ls_goodness_of_fit_ref 0.853
_refine_ls_hydrogen_treatment mixed
_refine_ls_matrix_type full
_refine_ls_number_parameters 554
_refine_ls_number_reflns 10561
_refine_ls_number_restraints 0
_refine_ls_restrained_S_all 0.853
_refine_ls_R_factor_all 0.1325
_refine_ls_R_factor_gt 0.0562
_refine_ls_shift/su_max 0.001
_refine_ls_shift/su_mean 0.000
_refine_ls_structure_factor_coef Fsqd
_refine_ls_weighting_details 'calc w=1/[\s^2^(Fo^2^)+(0.0425P)^2^+0.0000P] where P=(Fo^2^+2Fc^2^)/3'
_refine_ls_weighting_scheme calc
_refine_ls_wR_factor_gt 0.1128
_refine_ls_wR_factor_ref 0.1324
_reflns_number_gt 4637
_reflns_number_total 10561
_reflns_threshold_expression >2sigma(I)
_cod_data_source_file ic501787m_si_002.cif
_cod_data_source_block 120s
_cod_depositor_comments
;
The following automatic conversions were performed:

'_symmetry_cell_setting' value 'Triclinic' changed to 'triclinic'
according to
/usr/data/users/saulius/crontab/automatic-downloads/current/ACS/lib/dictionaries/cif_core.dic
dictionary named 'cif_core.dic' version 2.4.2 from 2011-04-26.

Automatic conversion script
Id: cif_fix_values 2827 2014-09-09 07:05:25Z andrius 
;
_cod_original_sg_symbol_H-M P-1
_cod_database_code 4341547

loop_
_symmetry_equiv_pos_as_xyz
'x, y, z'
'-x, -y, -z'

loop_
_atom_site_label
_atom_site_type_symbol
_atom_site_fract_x
_atom_site_fract_y
_atom_site_fract_z
_atom_site_U_iso_or_equiv
_atom_site_adp_type
_atom_site_occupancy
_atom_site_symmetry_multiplicity
_atom_site_calc_flag
_atom_site_refinement_flags
Cr Cr 0.32538(4) 0.14490(4) 0.92421(4) 0.02210(16) Uani 1 1 d .
N2 N 0.3338(2) 0.0091(2) 0.78919(19) 0.0210(6) Uani 1 1 d .
C3 C 0.2542(3) -0.0970(3) 0.7331(2) 0.0228(8) Uani 1 1 d .
C4 C 0.1607(3) -0.0863(3) 0.6577(2) 0.0286(9) Uani 1 1 d .
H4A H 0.1131 -0.0354 0.6975 0.043 Uiso 1 1 calc R
H4B H 0.1125 -0.1558 0.6108 0.043 Uiso 1 1 calc R
H4C H 0.1967 -0.0609 0.6166 0.043 Uiso 1 1 calc R
C5 C 0.1974(3) -0.1252(3) 0.8043(3) 0.0298(9) Uani 1 1 d .
H5A H 0.1470 -0.0735 0.8371 0.045 Uiso 1 1 calc R
H5B H 0.2567 -0.1235 0.8584 0.045 Uiso 1 1 calc R
H5C H 0.1517 -0.1967 0.7630 0.045 Uiso 1 1 calc R
C6 C 0.3335(3) -0.1763(3) 0.6772(2) 0.0248(8) Uani 1 1 d .
C7 C 0.2784(3) -0.2710(3) 0.5715(2) 0.0362(10) Uani 1 1 d .
H7A H 0.3359 -0.3162 0.5435 0.054 Uiso 1 1 calc R
H7B H 0.2484 -0.2458 0.5234 0.054 Uiso 1 1 calc R
H7C H 0.2151 -0.3122 0.5792 0.054 Uiso 1 1 calc R
C8 C 0.4025(3) -0.2135(3) 0.7470(3) 0.0377(10) Uani 1 1 d .
H8A H 0.4512 -0.2633 0.7073 0.057 Uiso 1 1 calc R
H8B H 0.3492 -0.2491 0.7696 0.057 Uiso 1 1 calc R
H8C H 0.4509 -0.1518 0.8083 0.057 Uiso 1 1 calc R
N9 N 0.4180(2) -0.1036(2) 0.6657(2) 0.0273(7) Uani 1 1 d .
O10 O 0.4915(2) -0.13783(19) 0.60783(19) 0.0416(7) Uani 1 1 d .
C11 C 0.4179(3) 0.0006(3) 0.7402(2) 0.0203(8) Uani 1 1 d .
C12 C 0.5059(3) 0.0874(3) 0.7590(2) 0.0207(8) Uani 1 1 d .
C13 C 0.5341(3) 0.1791(3) 0.8604(2) 0.0213(8) Uani 1 1 d .
O14 O 0.48700(17) 0.18780(17) 0.93724(15) 0.0229(5) Uani 1 1 d .
C15 C 0.6220(3) 0.2621(3) 0.8796(3) 0.0252(8) Uani 1 1 d .
H15A H 0.6422 0.3237 0.9466 0.030 Uiso 1 1 calc R
C16 C 0.6781(3) 0.2543(3) 0.8027(3) 0.0256(8) Uani 1 1 d .
H16A H 0.7375 0.3097 0.8166 0.031 Uiso 1 1 calc R
C17 C 0.6474(3) 0.1645(3) 0.7041(3) 0.0246(8) Uani 1 1 d .
N18 N 0.7079(2) 0.1563(3) 0.6238(2) 0.0308(7) Uani 1 1 d .
O19 O 0.78861(19) 0.2297(2) 0.64794(18) 0.0345(6) Uani 1 1 d .
O20 O 0.6790(2) 0.0796(2) 0.53542(19) 0.0391(7) Uani 1 1 d .
C21 C 0.5627(3) 0.0821(3) 0.6814(2) 0.0230(8) Uani 1 1 d .
H21A H 0.5430 0.0219 0.6133 0.028 Uiso 1 1 calc R
N22 N 0.3341(2) 0.2736(2) 1.07222(19) 0.0220(6) Uani 1 1 d .
C23 C 0.3865(3) 0.3892(3) 1.1183(3) 0.0257(8) Uani 1 1 d .
C24 C 0.5163(3) 0.3963(3) 1.1541(3) 0.0318(9) Uani 1 1 d .
H24A H 0.5509 0.3605 1.0929 0.048 Uiso 1 1 calc R
H24B H 0.5282 0.3616 1.1969 0.048 Uiso 1 1 calc R
H24C H 0.5524 0.4712 1.1955 0.048 Uiso 1 1 calc R
C25 C 0.3670(3) 0.4312(3) 1.0426(3) 0.0346(9) Uani 1 1 d .
H25A H 0.4061 0.3932 0.9849 0.052 Uiso 1 1 calc R
H25B H 0.3979 0.5074 1.0787 0.052 Uiso 1 1 calc R
H25C H 0.2844 0.4203 1.0149 0.052 Uiso 1 1 calc R
C26 C 0.3286(3) 0.4457(3) 1.2125(3) 0.0284(9) Uani 1 1 d .
C27 C 0.3996(3) 0.5463(3) 1.3061(3) 0.0387(10) Uani 1 1 d .
H27A H 0.3550 0.5756 1.3611 0.058 Uiso 1 1 calc R
H27B H 0.4188 0.5990 1.2847 0.058 Uiso 1 1 calc R
H27C H 0.4707 0.5291 1.3328 0.058 Uiso 1 1 calc R
C28 C 0.2084(3) 0.4669(3) 1.1843(3) 0.0384(10) Uani 1 1 d .
H28A H 0.1771 0.5024 1.2475 0.058 Uiso 1 1 calc R
H28B H 0.1583 0.3992 1.1346 0.058 Uiso 1 1 calc R
H28C H 0.2128 0.5126 1.1525 0.058 Uiso 1 1 calc R
N29 N 0.3145(2) 0.3586(2) 1.2379(2) 0.0312(7) Uani 1 1 d .
O30 O 0.3003(2) 0.3741(2) 1.32675(19) 0.0532(8) Uani 1 1 d .
C31 C 0.3063(3) 0.2606(3) 1.1482(2) 0.0232(8) Uani 1 1 d .
C32 C 0.2785(3) 0.1604(3) 1.1468(2) 0.0224(8) Uani 1 1 d .
C33 C 0.3148(3) 0.0679(3) 1.0707(2) 0.0212(8) Uani 1 1 d .
O34 O 0.36254(17) 0.06550(17) 0.99661(16) 0.0229(5) Uani 1 1 d .
C35 C 0.3014(3) -0.0259(3) 1.0793(2) 0.0246(8) Uani 1 1 d .
H35A H 0.3314 -0.0863 1.0337 0.029 Uiso 1 1 calc R
C36 C 0.2463(3) -0.0312(3) 1.1518(2) 0.0256(8) Uani 1 1 d .
H36A H 0.2355 -0.0953 1.1548 0.031 Uiso 1 1 calc R
C37 C 0.2064(3) 0.0583(3) 1.2207(3) 0.0250(8) Uani 1 1 d .
N38 N 0.1485(2) 0.0527(3) 1.2980(2) 0.0334(8) Uani 1 1 d .
O39 O 0.1294(2) -0.0338(2) 1.29546(19) 0.0442(7) Uani 1 1 d .
O40 O 0.1224(2) 0.1355(2) 1.36496(19) 0.0447(7) Uani 1 1 d .
C41 C 0.2227(3) 0.1526(3) 1.2203(2) 0.0260(8) Uani 1 1 d .
H41A H 0.1962 0.2129 1.2699 0.031 Uiso 1 1 calc R
O42 O 0.30225(17) 0.22500(17) 0.85040(16) 0.0233(5) Uani 1 1 d .
N43 N 0.2040(2) 0.2238(2) 0.78985(19) 0.0217(6) Uani 1 1 d .
C44 C 0.2195(3) 0.2455(3) 0.7032(2) 0.0239(8) Uani 1 1 d .
C45 C 0.2820(3) 0.1644(3) 0.6274(2) 0.0281(9) Uani 1 1 d .
H45A H 0.2352 0.0935 0.5936 0.042 Uiso 1 1 calc R
H45B H 0.3562 0.1639 0.6656 0.042 Uiso 1 1 calc R
H45C H 0.2948 0.1835 0.5742 0.042 Uiso 1 1 calc R
C46 C 0.2903(3) 0.3569(3) 0.7538(2) 0.0281(8) Uani 1 1 d .
H46A H 0.2497 0.4088 0.8023 0.042 Uiso 1 1 calc R
H46B H 0.3012 0.3749 0.6995 0.042 Uiso 1 1 calc R
H46C H 0.3655 0.3582 0.7919 0.042 Uiso 1 1 calc R
C47 C 0.0907(3) 0.2402(3) 0.6572(2) 0.0224(8) Uani 1 1 d .
C48 C 0.0345(3) 0.1268(3) 0.5752(2) 0.0297(9) Uani 1 1 d .
H48A H 0.0501 0.0784 0.6029 0.045 Uiso 1 1 calc R
H48B H 0.0660 0.1051 0.5121 0.045 Uiso 1 1 calc R
H48C H -0.0488 0.1239 0.5580 0.045 Uiso 1 1 calc R
C49 C 0.0693(3) 0.3165(3) 0.6159(2) 0.0296(9) Uani 1 1 d .
H49A H 0.1065 0.3887 0.6692 0.044 Uiso 1 1 calc R
H49B H -0.0136 0.3150 0.5985 0.044 Uiso 1 1 calc R
H49C H 0.1014 0.2950 0.5531 0.044 Uiso 1 1 calc R
N50 N 0.0411(2) 0.2704(2) 0.7516(2) 0.0255(7) Uani 1 1 d .
H50 H -0.025(3) 0.259(3) 0.745(2) 0.031 Uiso 1 1 d .
C51 C 0.1051(3) 0.2457(3) 0.8171(2) 0.0215(8) Uani 1 1 d .
C52 C 0.0630(3) 0.2475(3) 0.9056(2) 0.0215(8) Uani 1 1 d .
C53 C 0.0871(3) 0.1742(3) 0.9415(2) 0.0225(8) Uani 1 1 d .
O54 O 0.15951(17) 0.10779(17) 0.90741(16) 0.0230(5) Uani 1 1 d .
C55 C 0.0265(3) 0.1727(3) 1.0159(2) 0.0259(8) Uani 1 1 d .
H55A H 0.0381 0.1221 1.0385 0.031 Uiso 1 1 calc R
C56 C -0.0486(3) 0.2420(3) 1.0565(2) 0.0274(8) Uani 1 1 d .
H56A H -0.0881 0.2397 1.1067 0.033 Uiso 1 1 calc R
C57 C -0.0657(3) 0.3159(3) 1.0228(2) 0.0253(8) Uani 1 1 d .
N58 N -0.1409(2) 0.3934(2) 1.0689(2) 0.0318(7) Uani 1 1 d .
O59 O -0.1892(2) 0.3900(2) 1.13527(19) 0.0456(7) Uani 1 1 d .
O60 O -0.1529(2) 0.4600(2) 1.03976(18) 0.0371(6) Uani 1 1 d .
C61 C -0.0129(3) 0.3184(3) 0.9475(2) 0.0241(8) Uani 1 1 d .
H61A H -0.0280 0.3681 0.9242 0.029 Uiso 1 1 calc R

loop_
_atom_site_aniso_label
_atom_site_aniso_U_11
_atom_site_aniso_U_22
_atom_site_aniso_U_33
_atom_site_aniso_U_23
_atom_site_aniso_U_13
_atom_site_aniso_U_12
Cr 0.0228(3) 0.0242(3) 0.0230(3) 0.0135(3) 0.0076(2) 0.0052(2)
N2 0.0219(15) 0.0230(17) 0.0210(15) 0.0138(13) 0.0028(12) 0.0009(13)
C3 0.0224(19) 0.0197(19) 0.0233(19) 0.0093(16) 0.0021(15) 0.0003(15)
C4 0.028(2) 0.029(2) 0.029(2) 0.0156(18) 0.0038(16) -0.0005(16)
C5 0.033(2) 0.028(2) 0.032(2) 0.0176(18) 0.0084(17) 0.0015(17)
C6 0.028(2) 0.021(2) 0.028(2) 0.0131(17) 0.0071(16) 0.0036(16)
C7 0.040(2) 0.030(2) 0.031(2) 0.0082(19) 0.0106(18) 0.0039(18)
C8 0.037(2) 0.031(2) 0.049(2) 0.023(2) 0.0081(19) 0.0084(18)
N9 0.0289(17) 0.0281(18) 0.0277(17) 0.0144(15) 0.0109(14) 0.0057(14)
O10 0.0401(16) 0.0383(17) 0.0500(16) 0.0187(14) 0.0275(13) 0.0129(13)
C11 0.0227(19) 0.022(2) 0.0191(18) 0.0115(16) 0.0062(15) 0.0066(15)
C12 0.0166(17) 0.024(2) 0.0250(19) 0.0142(16) 0.0051(15) 0.0078(15)
C13 0.0163(17) 0.028(2) 0.028(2) 0.0186(17) 0.0070(15) 0.0098(15)
O14 0.0208(12) 0.0283(14) 0.0218(12) 0.0134(11) 0.0063(10) 0.0046(10)
C15 0.0240(19) 0.024(2) 0.028(2) 0.0119(17) 0.0078(16) 0.0051(16)
C16 0.0213(19) 0.026(2) 0.036(2) 0.0192(18) 0.0099(16) 0.0042(16)
C17 0.0204(18) 0.033(2) 0.027(2) 0.0178(18) 0.0106(15) 0.0084(16)
N18 0.0271(18) 0.038(2) 0.039(2) 0.0259(18) 0.0123(15) 0.0095(16)
O19 0.0274(14) 0.0434(17) 0.0441(16) 0.0295(14) 0.0119(12) 0.0035(12)
O20 0.0455(17) 0.0418(17) 0.0299(15) 0.0160(14) 0.0147(13) 0.0047(13)
C21 0.0203(18) 0.027(2) 0.0224(18) 0.0123(17) 0.0049(15) 0.0082(16)
N22 0.0190(15) 0.0245(17) 0.0265(16) 0.0150(14) 0.0064(12) 0.0040(12)
C23 0.028(2) 0.022(2) 0.029(2) 0.0136(17) 0.0063(16) 0.0057(16)
C24 0.030(2) 0.029(2) 0.034(2) 0.0139(18) 0.0055(17) 0.0023(17)
C25 0.045(2) 0.026(2) 0.035(2) 0.0172(19) 0.0088(18) 0.0027(18)
C26 0.034(2) 0.020(2) 0.030(2) 0.0103(17) 0.0099(17) 0.0048(17)
C27 0.045(2) 0.030(2) 0.037(2) 0.012(2) 0.0118(19) 0.0049(19)
C28 0.034(2) 0.030(2) 0.048(2) 0.014(2) 0.0146(19) 0.0065(18)
N29 0.0418(19) 0.0289(19) 0.0226(17) 0.0103(15) 0.0140(14) 0.0063(15)
O30 0.084(2) 0.0423(18) 0.0294(15) 0.0121(14) 0.0231(15) 0.0027(15)
C31 0.0206(18) 0.027(2) 0.0240(19) 0.0121(18) 0.0078(15) 0.0099(16)
C32 0.0223(18) 0.024(2) 0.0247(19) 0.0141(17) 0.0061(15) 0.0061(15)
C33 0.0193(18) 0.026(2) 0.0223(18) 0.0154(17) 0.0019(15) 0.0048(15)
O34 0.0263(13) 0.0273(14) 0.0225(12) 0.0156(11) 0.0111(10) 0.0098(11)
C35 0.027(2) 0.028(2) 0.0224(19) 0.0146(17) 0.0052(15) 0.0097(16)
C36 0.0230(19) 0.030(2) 0.029(2) 0.0201(18) 0.0012(16) 0.0022(16)
C37 0.0210(19) 0.036(2) 0.026(2) 0.0207(18) 0.0088(15) 0.0037(16)
N38 0.0298(18) 0.047(2) 0.0338(19) 0.0269(18) 0.0115(15) 0.0055(16)
O39 0.0498(18) 0.0482(19) 0.0550(18) 0.0390(16) 0.0212(14) 0.0052(14)
O40 0.0529(18) 0.0513(19) 0.0409(16) 0.0252(15) 0.0279(14) 0.0164(15)
C41 0.0258(19) 0.032(2) 0.0216(19) 0.0129(17) 0.0075(15) 0.0098(17)
O42 0.0161(12) 0.0298(14) 0.0310(13) 0.0214(12) 0.0024(10) 0.0031(10)
N43 0.0219(16) 0.0228(17) 0.0250(16) 0.0150(14) 0.0055(13) 0.0049(13)
C44 0.0264(19) 0.029(2) 0.0227(18) 0.0169(17) 0.0060(15) 0.0065(16)
C45 0.031(2) 0.033(2) 0.0245(19) 0.0167(18) 0.0082(16) 0.0089(17)
C46 0.028(2) 0.029(2) 0.032(2) 0.0187(18) 0.0047(16) 0.0010(17)
C47 0.0238(19) 0.024(2) 0.0217(18) 0.0128(17) 0.0068(15) 0.0028(15)
C48 0.031(2) 0.037(2) 0.0244(19) 0.0170(18) 0.0062(16) 0.0041(17)
C49 0.031(2) 0.036(2) 0.030(2) 0.0210(19) 0.0101(17) 0.0086(17)
N50 0.0191(15) 0.0363(19) 0.0275(17) 0.0193(15) 0.0075(14) 0.0088(15)
C51 0.0230(19) 0.021(2) 0.0217(18) 0.0113(16) 0.0063(15) 0.0046(15)
C52 0.0199(18) 0.025(2) 0.0197(18) 0.0111(16) 0.0053(14) 0.0001(15)
C53 0.0212(19) 0.022(2) 0.0217(19) 0.0088(16) 0.0043(15) 0.0007(15)
O54 0.0190(12) 0.0225(13) 0.0290(13) 0.0136(11) 0.0051(10) 0.0051(10)
C55 0.0228(19) 0.029(2) 0.032(2) 0.0199(18) 0.0056(16) 0.0036(16)
C56 0.026(2) 0.035(2) 0.0235(19) 0.0173(18) 0.0063(16) 0.0002(17)
C57 0.0214(19) 0.029(2) 0.0261(19) 0.0131(18) 0.0082(15) 0.0069(16)
N58 0.0288(18) 0.034(2) 0.0292(18) 0.0118(16) 0.0087(14) 0.0080(15)
O59 0.0467(17) 0.062(2) 0.0454(17) 0.0317(16) 0.0314(14) 0.0241(14)
O60 0.0396(16) 0.0360(16) 0.0417(16) 0.0205(14) 0.0155(12) 0.0160(13)
C61 0.0202(18) 0.027(2) 0.0264(19) 0.0147(17) 0.0020(15) 0.0055(16)

loop_
_atom_type_symbol
_atom_type_description
_atom_type_scat_dispersion_real
_atom_type_scat_dispersion_imag
_atom_type_scat_source
C C 0.0033 0.0016 'International Tables Vol C Tables 4.2.6.8 and 6.1.1.4'
H H 0.0000 0.0000 'International Tables Vol C Tables 4.2.6.8 and 6.1.1.4'
N N 0.0061 0.0033 'International Tables Vol C Tables 4.2.6.8 and 6.1.1.4'
O O 0.0106 0.0060 'International Tables Vol C Tables 4.2.6.8 and 6.1.1.4'
Cr Cr 0.3209 0.6236 'International Tables Vol C Tables 4.2.6.8 and 6.1.1.4'

loop_
_geom_angle_atom_site_label_1
_geom_angle_atom_site_label_2
_geom_angle_atom_site_label_3
_geom_angle
O14 Cr O34 90.62(9)
O14 Cr O42 84.47(9)
O34 Cr O42 174.94(9)
O14 Cr O54 176.23(10)
O34 Cr O54 93.11(9)
O42 Cr O54 91.81(9)
O14 Cr N2 87.28(9)
O34 Cr N2 86.62(9)
O42 Cr N2 91.91(9)
O54 Cr N2 93.41(9)
O14 Cr N22 88.93(9)
O34 Cr N22 85.54(9)
O42 Cr N22 95.57(10)
O54 Cr N22 90.88(9)
N2 Cr N22 171.26(10)
C11 N2 C3 107.9(3)
C11 N2 Cr 122.9(2)
C3 N2 Cr 129.08(19)
N2 C3 C5 114.4(2)
N2 C3 C4 104.9(3)
C5 C3 C4 108.8(3)
N2 C3 C6 103.0(2)
C5 C3 C6 112.3(3)
C4 C3 C6 113.2(3)
N9 C6 C7 110.6(3)
N9 C6 C3 99.1(3)
C7 C6 C3 116.3(3)
N9 C6 C8 106.0(3)
C7 C6 C8 110.3(3)
C3 C6 C8 113.4(3)
O10 N9 C11 127.0(3)
O10 N9 C6 122.2(3)
C11 N9 C6 109.6(3)
N2 C11 N9 112.2(3)
N2 C11 C12 126.4(3)
N9 C11 C12 121.5(3)
C21 C12 C13 119.8(3)
C21 C12 C11 121.9(3)
C13 C12 C11 118.3(3)
O14 C13 C15 118.7(3)
O14 C13 C12 123.0(3)
C15 C13 C12 118.2(3)
C13 O14 Cr 124.55(19)
C16 C15 C13 121.0(3)
C15 C16 C17 119.4(3)
C21 C17 C16 121.9(3)
C21 C17 N18 119.0(3)
C16 C17 N18 119.1(3)
O20 N18 O19 122.4(3)
O20 N18 C17 119.8(3)
O19 N18 C17 117.7(3)
C17 C21 C12 119.6(3)
C31 N22 C23 107.7(3)
C31 N22 Cr 121.7(2)
C23 N22 Cr 130.0(2)
C25 C23 N22 113.8(3)
C25 C23 C24 109.8(3)
N22 C23 C24 106.1(3)
C25 C23 C26 113.0(3)
N22 C23 C26 102.5(3)
C24 C23 C26 111.2(3)
N29 C26 C28 107.1(3)
N29 C26 C27 110.7(3)
C28 C26 C27 109.7(3)
N29 C26 C23 98.2(2)
C28 C26 C23 114.0(3)
C27 C26 C23 116.2(3)
O30 N29 C31 126.8(3)
O30 N29 C26 122.9(3)
C31 N29 C26 109.9(3)
N22 C31 N29 110.8(3)
N22 C31 C32 126.9(3)
N29 C31 C32 122.1(3)
C41 C32 C33 119.2(3)
C41 C32 C31 122.3(3)
C33 C32 C31 118.4(3)
O34 C33 C35 118.1(3)
O34 C33 C32 124.0(3)
C35 C33 C32 117.8(3)
C33 O34 Cr 124.9(2)
C36 C35 C33 121.4(3)
C35 C36 C37 119.2(3)
C41 C37 C36 122.1(3)
C41 C37 N38 118.8(3)
C36 C37 N38 119.1(3)
O39 N38 O40 122.8(3)
O39 N38 C37 118.7(3)
O40 N38 C37 118.5(3)
C37 C41 C32 120.1(3)
N43 O42 Cr 128.45(17)
C51 N43 O42 127.4(3)
C51 N43 C44 111.5(3)
O42 N43 C44 116.0(2)
N43 C44 C45 111.7(3)
N43 C44 C46 106.8(2)
C45 C44 C46 109.8(3)
N43 C44 C47 99.7(2)
C45 C44 C47 115.0(3)
C46 C44 C47 113.3(3)
N50 C47 C49 110.3(3)
N50 C47 C48 108.1(3)
C49 C47 C48 110.6(3)
N50 C47 C44 100.1(2)
C49 C47 C44 115.4(3)
C48 C47 C44 111.7(3)
C51 N50 C47 110.0(3)
N43 C51 N50 110.5(3)
N43 C51 C52 128.7(3)
N50 C51 C52 120.8(3)
C61 C52 C53 120.4(3)
C61 C52 C51 116.5(3)
C53 C52 C51 122.8(3)
O54 C53 C55 119.4(3)
O54 C53 C52 123.4(3)
C55 C53 C52 117.3(3)
C53 O54 Cr 126.5(2)
C56 C55 C53 122.2(3)
C55 C56 C57 118.7(3)
C61 C57 C56 121.8(3)
C61 C57 N58 118.8(3)
C56 C57 N58 119.4(3)
O59 N58 O60 123.0(3)
O59 N58 C57 118.6(3)
O60 N58 C57 118.5(3)
C57 C61 C52 119.5(3)

loop_
_geom_bond_atom_site_label_1
_geom_bond_atom_site_label_2
_geom_bond_distance
Cr O14 1.932(2)
Cr O34 1.943(2)
Cr O42 1.945(2)
Cr O54 1.957(2)
Cr N2 2.061(3)
Cr N22 2.083(3)
N2 C11 1.302(4)
N2 C3 1.514(4)
C3 C5 1.524(4)
C3 C4 1.530(4)
C3 C6 1.544(4)
C6 N9 1.488(4)
C6 C7 1.518(4)
C6 C8 1.543(4)
N9 O10 1.278(3)
N9 C11 1.384(4)
C11 C12 1.465(4)
C12 C21 1.394(4)
C12 C13 1.427(4)
C13 O14 1.302(3)
C13 C15 1.423(4)
C15 C16 1.370(4)
C16 C17 1.393(4)
C17 C21 1.378(4)
C17 N18 1.446(4)
N18 O20 1.227(3)
N18 O19 1.253(3)
N22 C31 1.313(4)
N22 C23 1.514(4)
C23 C25 1.510(4)
C23 C24 1.539(4)
C23 C26 1.544(4)
C26 N29 1.481(4)
C26 C28 1.526(4)
C26 C27 1.525(4)
N29 O30 1.270(3)
N29 C31 1.395(4)
C31 C32 1.452(4)
C32 C41 1.403(4)
C32 C33 1.431(4)
C33 O34 1.300(3)
C33 C35 1.421(4)
C35 C36 1.370(4)
C36 C37 1.387(4)
C37 C41 1.366(4)
C37 N38 1.454(4)
N38 O39 1.237(3)
N38 O40 1.238(3)
O42 N43 1.361(3)
N43 C51 1.313(4)
N43 C44 1.496(4)
C44 C45 1.523(4)
C44 C46 1.530(4)
C44 C47 1.565(4)
C47 N50 1.487(4)
C47 C49 1.514(4)
C47 C48 1.527(4)
N50 C51 1.345(4)
C51 C52 1.464(4)
C52 C61 1.398(4)
C52 C53 1.422(4)
C53 O54 1.308(3)
C53 C55 1.414(4)
C55 C56 1.372(4)
C56 C57 1.393(4)
C57 C61 1.376(4)
C57 N58 1.457(4)
N58 O59 1.231(3)
N58 O60 1.238(3)

loop_
_geom_hbond_atom_site_label_D
_geom_hbond_atom_site_label_H
_geom_hbond_atom_site_label_A
_geom_hbond_distance_DH
_geom_hbond_distance_HA
_geom_hbond_distance_DA
_geom_hbond_angle_DHA
_geom_hbond_site_symmetry_A
N50 H50 O19 0.77(3) 2.35(3) 3.048(3) 150(3) 1_455
